data_4074244
loop_
_publ_author_name
'Dietrich, H. Martin'
'Meermann, Christian'
'T\"ornroos, Karl W.'
'Anwander, Reiner'

_publ_section_title
;
 Sounding out the Reactivity of Trimethylyttrium
;
_journal_issue 18
_journal_name_full Organometallics
_journal_page_first 4316
_journal_paper_doi 10.1021/om060488y
_journal_volume 25
_journal_year 2006
_chemical_formula_moiety 'C24 H84 N6 Si12 Y2'
_chemical_formula_sum 'C24 H84 N6 Si12 Y2'
_chemical_formula_weight 971.87
_chemical_name_common
;
[Y[N(SiHMe~2~)~2~]~2~[\m-N(SiHMe~2~)~2~]]~2~ 
;
_chemical_name_systematic
; 
 ? 
;
_space_group_IT_number 2
_symmetry_cell_setting triclinic
_symmetry_space_group_name_Hall '-P 1'
_symmetry_space_group_name_H-M 'P -1'
_atom_sites_solution_hydrogens geom
_atom_sites_solution_primary direct
_atom_sites_solution_secondary difmap
_audit_creation_method SHELXL-97
_cell_angle_alpha 79.4700(10)
_cell_angle_beta 80.3590(10)
_cell_angle_gamma 60.8120(10)
_cell_formula_units_Z 2
_cell_length_a 11.0213(4)
_cell_length_b 11.1534(4)
_cell_length_c 25.1661(9)
_cell_measurement_reflns_used 18674
_cell_measurement_temperature 123(2)
_cell_measurement_theta_max 26.407
_cell_measurement_theta_min 2.16
_cell_volume 2644.17(17)
_computing_cell_refinement
;
Bruker (2001). SAINT, version 6.02a, Bruker AXS Inc., Madison, 
Wisconsin, USA.
;
_computing_data_collection
;
Bruker (1999). SMART, version 5.059, Bruker AXS Inc., Madison, 
Wisconsin, USA.
;
_computing_data_reduction
;
Bruker (2001). SAINT, version 6.02a, Bruker AXS Inc., Madison, 
Wisconsin, USA.
;
_computing_molecular_graphics
;
Brandenburg, K. (2005). DIAMOND. Version 3.1. Crystal Impact GbR, Bonn, 
Germany.
;
_computing_publication_material
;
Bruker AXS (2003). SHELXTL. Version 6.14. Bruker AXS Inc., Madison, 
Wisconsin, USA.
;
_computing_structure_refinement
;
Sheldrick, G. M. (1997). SHELXS97 and SHELXL97. University of 
G\"ottingen, Germany.
;
_computing_structure_solution
;     
Sheldrick, G. M. (1997). SHELXS97 and SHELXL97. University of 
G\"ottingen, Germany. 
;
_diffrn_ambient_temperature 123(2)
_diffrn_detector_area_resol_mean '48 \um'
_diffrn_measured_fraction_theta_full 0.998
_diffrn_measured_fraction_theta_max 0.998
_diffrn_measurement_device_type 'Bruker-AXS SMART 2K CCD'
_diffrn_measurement_method 'omega scans'
_diffrn_radiation_monochromator graphite
_diffrn_radiation_source 'normal-focus sealed tube'
_diffrn_radiation_type MoK\a
_diffrn_radiation_wavelength 0.71073
_diffrn_reflns_av_R_equivalents 0.0393
_diffrn_reflns_av_sigmaI/netI 0.0410
_diffrn_reflns_limit_h_max 13
_diffrn_reflns_limit_h_min -13
_diffrn_reflns_limit_k_max 13
_diffrn_reflns_limit_k_min -13
_diffrn_reflns_limit_l_max 31
_diffrn_reflns_limit_l_min -31
_diffrn_reflns_number 34529
_diffrn_reflns_theta_full 26.42
_diffrn_reflns_theta_max 26.42
_diffrn_reflns_theta_min 2.11
_diffrn_standards_number 0
_exptl_absorpt_coefficient_mu 2.478
_exptl_absorpt_correction_T_max 0.98521
_exptl_absorpt_correction_T_min 0.40481
_exptl_absorpt_correction_type numerical
_exptl_absorpt_process_details
;
Bruker AXS (2003). SHELXTL. Version 6.14. 
Bruker AXS Inc., Madison, Wisconsin, USA. 
;
_exptl_crystal_colour colourless
_exptl_crystal_density_diffrn 1.221
_exptl_crystal_density_method 'not measured'
_exptl_crystal_description 'thin plate'
_exptl_crystal_F_000 1032
_exptl_crystal_size_max 0.47
_exptl_crystal_size_mid 0.29
_exptl_crystal_size_min 0.006
_refine_diff_density_max 0.512
_refine_diff_density_min -0.431
_refine_diff_density_rms 0.070
_refine_ls_extinction_method none
_refine_ls_goodness_of_fit_ref 1.017
_refine_ls_hydrogen_treatment mixed
_refine_ls_matrix_type full
_refine_ls_number_parameters 457
_refine_ls_number_reflns 10831
_refine_ls_number_restraints 0
_refine_ls_restrained_S_all 1.017
_refine_ls_R_factor_all 0.0427
_refine_ls_R_factor_gt 0.0286
_refine_ls_shift/su_max 0.001
_refine_ls_shift/su_mean 0.000
_refine_ls_structure_factor_coef Fsqd
_refine_ls_weighting_details 'calc w=1/[\s^2^(Fo^2^)+(0.0304P)^2^+1.0538P] where P=(Fo^2^+2Fc^2^)/3'
_refine_ls_weighting_scheme calc
_refine_ls_wR_factor_gt 0.0647
_refine_ls_wR_factor_ref 0.0703
_reflns_number_gt 8892
_reflns_number_total 10831
_reflns_threshold_expression I>2\s(I)
_cod_data_source_file om060488ysi20060622_093103.cif
_cod_data_source_block compound4
_cod_depositor_comments
;
The following automatic conversions were performed:

'_symmetry_cell_setting' value 'Triclinic' changed to 'triclinic'
according to /home/saulius/struct/CIF-dictionaries/cif_core.dic
dictionary named 'cif_core.dic' version 2.4.1 from 2010-06-29.

Automatic conversion script
Id: cif_fix_values 1715 2011-07-08 13:25:40Z adriana 
;
_cod_original_cell_volume 2644.17(16)
_cod_database_code 4074244

loop_
_symmetry_equiv_pos_as_xyz
'x, y, z'
'-x, -y, -z'

loop_
_atom_site_label
_atom_site_type_symbol
_atom_site_fract_x
_atom_site_fract_y
_atom_site_fract_z
_atom_site_U_iso_or_equiv
_atom_site_adp_type
_atom_site_occupancy
_atom_site_symmetry_multiplicity
_atom_site_calc_flag
_atom_site_refinement_flags
Y1 Y 0.06634(2) 0.34180(2) 0.317136(8) 0.01554(6) Uani 1 1 d .
Y2 Y 0.12924(2) 0.48312(2) 0.177959(8) 0.01603(6) Uani 1 1 d .
Si1 Si 0.39439(7) 0.03915(7) 0.35896(3) 0.02814(16) Uani 1 1 d .
H1 H 0.503(3) 0.050(3) 0.3185(11) 0.042 Uiso 1 1 d .
Si2 Si 0.21167(7) 0.28683(7) 0.41892(3) 0.02311(15) Uani 1 1 d .
H2 H 0.104(3) 0.418(3) 0.3961(11) 0.035 Uiso 1 1 d .
Si3 Si -0.08270(7) 0.17663(7) 0.37339(3) 0.02065(14) Uani 1 1 d .
H3 H 0.016(3) 0.149(3) 0.3258(10) 0.031 Uiso 1 1 d .
Si4 Si -0.21492(7) 0.43497(7) 0.42881(3) 0.02749(16) Uani 1 1 d .
H4 H -0.160(3) 0.504(3) 0.4451(11) 0.041 Uiso 1 1 d .
Si5 Si 0.06227(7) 0.18802(7) 0.20976(3) 0.02069(14) Uani 1 1 d .
H5 H 0.176(3) 0.103(3) 0.2415(10) 0.031 Uiso 1 1 d .
Si6 Si -0.16035(7) 0.48109(7) 0.20636(3) 0.02109(14) Uani 1 1 d .
H6 H -0.138(3) 0.596(3) 0.1874(10) 0.032 Uiso 1 1 d .
Si7 Si 0.25474(7) 0.55809(7) 0.26021(3) 0.02453(15) Uani 1 1 d .
H7 H 0.303(3) 0.530(3) 0.2043(11) 0.037 Uiso 1 1 d .
Si8 Si -0.04469(7) 0.66275(7) 0.30255(3) 0.02351(15) Uani 1 1 d .
H8 H -0.110(3) 0.577(3) 0.3267(11) 0.035 Uiso 1 1 d .
Si9 Si 0.41647(7) 0.20383(7) 0.19377(3) 0.02761(16) Uani 1 1 d .
H9 H 0.315(3) 0.250(3) 0.2407(11) 0.041 Uiso 1 1 d .
Si10 Si 0.40250(8) 0.32426(9) 0.07647(3) 0.03858(19) Uani 1 1 d .
H10 H 0.303(3) 0.420(3) 0.0439(13) 0.058 Uiso 1 1 d .
Si11 Si -0.01654(7) 0.64383(7) 0.07368(3) 0.02530(15) Uani 1 1 d .
H11 H 0.017(3) 0.501(3) 0.0968(11) 0.038 Uiso 1 1 d .
Si12 Si 0.07873(8) 0.82071(7) 0.11227(3) 0.02694(16) Uani 1 1 d .
H12 H 0.093(3) 0.843(3) 0.1631(11) 0.040 Uiso 1 1 d .
N1 N 0.2491(2) 0.1963(2) 0.36540(8) 0.0216(4) Uani 1 1 d .
N2 N -0.10290(19) 0.33402(19) 0.38007(8) 0.0211(4) Uani 1 1 d .
N3 N 0.00409(19) 0.35593(19) 0.22437(7) 0.0177(4) Uani 1 1 d .
N4 N 0.10468(19) 0.54035(19) 0.27018(7) 0.0180(4) Uani 1 1 d .
N5 N 0.3292(2) 0.3199(2) 0.14215(8) 0.0267(5) Uani 1 1 d .
N6 N 0.0606(2) 0.67546(19) 0.11855(8) 0.0225(4) Uani 1 1 d .
C1 C 0.3540(3) -0.0892(3) 0.33833(13) 0.0398(7) Uani 1 1 d .
H1A H 0.3021 -0.1180 0.3688 0.060 Uiso 1 1 calc R
H1B H 0.4413 -0.1701 0.3281 0.060 Uiso 1 1 calc R
H1C H 0.2976 -0.0469 0.3073 0.060 Uiso 1 1 calc R
C2 C 0.4875(4) -0.0420(3) 0.42193(14) 0.0572(10) Uani 1 1 d .
H2A H 0.5180 0.0192 0.4320 0.086 Uiso 1 1 calc R
H2B H 0.5690 -0.1310 0.4153 0.086 Uiso 1 1 calc R
H2C H 0.4243 -0.0568 0.4515 0.086 Uiso 1 1 calc R
C3 C 0.1372(3) 0.2295(3) 0.48418(10) 0.0364(6) Uani 1 1 d .
H3A H 0.0635 0.2108 0.4772 0.055 Uiso 1 1 calc R
H3B H 0.0979 0.3024 0.5081 0.055 Uiso 1 1 calc R
H3C H 0.2109 0.1452 0.5016 0.055 Uiso 1 1 calc R
C4 C 0.3521(3) 0.3158(3) 0.43817(11) 0.0381(7) Uani 1 1 d .
H4A H 0.3898 0.2547 0.4712 0.057 Uiso 1 1 calc R
H4B H 0.3127 0.4123 0.4448 0.057 Uiso 1 1 calc R
H4C H 0.4270 0.2955 0.4086 0.057 Uiso 1 1 calc R
C5 C 0.0045(3) 0.0284(3) 0.42549(10) 0.0313(6) Uani 1 1 d .
H5A H 0.0913 0.0243 0.4325 0.047 Uiso 1 1 calc R
H5B H 0.0256 -0.0578 0.4123 0.047 Uiso 1 1 calc R
H5C H -0.0576 0.0405 0.4591 0.047 Uiso 1 1 calc R
C6 C -0.2437(3) 0.1731(3) 0.36113(11) 0.0325(6) Uani 1 1 d .
H6A H -0.3037 0.1809 0.3952 0.049 Uiso 1 1 calc R
H6B H -0.2175 0.0858 0.3476 0.049 Uiso 1 1 calc R
H6C H -0.2942 0.2506 0.3342 0.049 Uiso 1 1 calc R
C7 C -0.2564(3) 0.3348(3) 0.49071(12) 0.0444(8) Uani 1 1 d .
H7A H -0.2981 0.2833 0.4803 0.067 Uiso 1 1 calc R
H7B H -0.3223 0.3987 0.5164 0.067 Uiso 1 1 calc R
H7C H -0.1704 0.2698 0.5078 0.067 Uiso 1 1 calc R
C8 C -0.3871(3) 0.5678(3) 0.40511(13) 0.0499(8) Uani 1 1 d .
H8A H -0.3735 0.6317 0.3754 0.075 Uiso 1 1 calc R
H8B H -0.4468 0.6193 0.4352 0.075 Uiso 1 1 calc R
H8C H -0.4316 0.5223 0.3922 0.075 Uiso 1 1 calc R
C9 C 0.1258(3) 0.1603(3) 0.13759(10) 0.0328(6) Uani 1 1 d .
H9A H 0.0467 0.2094 0.1153 0.049 Uiso 1 1 calc R
H9B H 0.1715 0.0612 0.1341 0.049 Uiso 1 1 calc R
H9C H 0.1928 0.1958 0.1253 0.049 Uiso 1 1 calc R
C10 C -0.0704(3) 0.1250(3) 0.22842(11) 0.0299(6) Uani 1 1 d .
H10A H -0.1548 0.1949 0.2465 0.045 Uiso 1 1 calc R
H10B H -0.0322 0.0387 0.2530 0.045 Uiso 1 1 calc R
H10C H -0.0939 0.1084 0.1955 0.045 Uiso 1 1 calc R
C11 C -0.3015(3) 0.5369(3) 0.26256(12) 0.0382(7) Uani 1 1 d .
H11A H -0.3193 0.4594 0.2786 0.057 Uiso 1 1 calc R
H11B H -0.3867 0.6139 0.2484 0.057 Uiso 1 1 calc R
H11C H -0.2729 0.5668 0.2903 0.057 Uiso 1 1 calc R
C12 C -0.2304(3) 0.4483(3) 0.15114(11) 0.0349(6) Uani 1 1 d .
H12A H -0.1626 0.4290 0.1191 0.052 Uiso 1 1 calc R
H12B H -0.3182 0.5300 0.1418 0.052 Uiso 1 1 calc R
H12C H -0.2472 0.3687 0.1635 0.052 Uiso 1 1 calc R
C13 C 0.3947(3) 0.4332(3) 0.30330(13) 0.0436(8) Uani 1 1 d .
H13A H 0.3732 0.4626 0.3396 0.065 Uiso 1 1 calc R
H13B H 0.4837 0.4293 0.2872 0.065 Uiso 1 1 calc R
H13C H 0.4013 0.3415 0.3060 0.065 Uiso 1 1 calc R
C14 C 0.2364(3) 0.7318(3) 0.26285(12) 0.0399(7) Uani 1 1 d .
H14A H 0.1489 0.8033 0.2484 0.060 Uiso 1 1 calc R
H14B H 0.3151 0.7398 0.2410 0.060 Uiso 1 1 calc R
H14C H 0.2357 0.7437 0.3005 0.060 Uiso 1 1 calc R
C15 C -0.1690(3) 0.8101(3) 0.25836(11) 0.0323(6) Uani 1 1 d .
H15A H -0.1263 0.8681 0.2407 0.048 Uiso 1 1 calc R
H15B H -0.2545 0.8653 0.2805 0.048 Uiso 1 1 calc R
H15C H -0.1917 0.7746 0.2307 0.048 Uiso 1 1 calc R
C16 C -0.0198(3) 0.7345(3) 0.35883(11) 0.0438(8) Uani 1 1 d .
H16A H 0.0570 0.6613 0.3791 0.066 Uiso 1 1 calc R
H16B H -0.1057 0.7702 0.3833 0.066 Uiso 1 1 calc R
H16C H 0.0025 0.8096 0.3437 0.066 Uiso 1 1 calc R
C17 C 0.4686(3) 0.0185(3) 0.19093(12) 0.0382(7) Uani 1 1 d .
H17A H 0.3901 0.0118 0.1809 0.057 Uiso 1 1 calc R
H17B H 0.4945 -0.0340 0.2266 0.057 Uiso 1 1 calc R
H17C H 0.5484 -0.0194 0.1638 0.057 Uiso 1 1 calc R
C18 C 0.5763(3) 0.2077(3) 0.20680(13) 0.0448(8) Uani 1 1 d .
H18A H 0.6515 0.1643 0.1786 0.067 Uiso 1 1 calc R
H18B H 0.6054 0.1569 0.2424 0.067 Uiso 1 1 calc R
H18C H 0.5560 0.3038 0.2062 0.067 Uiso 1 1 calc R
C19 C 0.4780(4) 0.1559(4) 0.04782(14) 0.0649(11) Uani 1 1 d .
H19A H 0.5582 0.0863 0.0672 0.097 Uiso 1 1 calc R
H19B H 0.5082 0.1681 0.0092 0.097 Uiso 1 1 calc R
H19C H 0.4070 0.1252 0.0520 0.097 Uiso 1 1 calc R
C20 C 0.5420(4) 0.3756(4) 0.06817(15) 0.0716(12) Uani 1 1 d .
H20A H 0.5073 0.4610 0.0846 0.107 Uiso 1 1 calc R
H20B H 0.5693 0.3909 0.0294 0.107 Uiso 1 1 calc R
H20C H 0.6231 0.3019 0.0861 0.107 Uiso 1 1 calc R
C21 C -0.2105(3) 0.7462(3) 0.07419(12) 0.0417(7) Uani 1 1 d .
H21A H -0.2527 0.7506 0.1118 0.062 Uiso 1 1 calc R
H21B H -0.2446 0.7016 0.0548 0.062 Uiso 1 1 calc R
H21C H -0.2360 0.8400 0.0563 0.062 Uiso 1 1 calc R
C22 C 0.0514(3) 0.6527(3) 0.00067(11) 0.0407(7) Uani 1 1 d .
H22A H 0.0246 0.7491 -0.0138 0.061 Uiso 1 1 calc R
H22B H 0.0119 0.6154 -0.0199 0.061 Uiso 1 1 calc R
H22C H 0.1534 0.5981 -0.0026 0.061 Uiso 1 1 calc R
C23 C -0.0786(4) 0.9809(3) 0.08777(15) 0.0544(9) Uani 1 1 d .
H23A H -0.0904 0.9750 0.0508 0.082 Uiso 1 1 calc R
H23B H -0.0660 1.0619 0.0880 0.082 Uiso 1 1 calc R
H23C H -0.1615 0.9895 0.1117 0.082 Uiso 1 1 calc R
C24 C 0.2328(4) 0.8099(4) 0.06653(16) 0.0619(10) Uani 1 1 d .
H24A H 0.3179 0.7349 0.0816 0.093 Uiso 1 1 calc R
H24B H 0.2354 0.8976 0.0631 0.093 Uiso 1 1 calc R
H24C H 0.2269 0.7915 0.0307 0.093 Uiso 1 1 calc R

loop_
_atom_site_aniso_label
_atom_site_aniso_U_11
_atom_site_aniso_U_22
_atom_site_aniso_U_33
_atom_site_aniso_U_23
_atom_site_aniso_U_13
_atom_site_aniso_U_12
Y1 0.01694(11) 0.01506(11) 0.01485(11) -0.00055(8) -0.00256(8) -0.00779(9)
Y2 0.01717(11) 0.01704(11) 0.01505(11) -0.00136(8) -0.00139(8) -0.00916(9)
Si1 0.0258(4) 0.0230(4) 0.0308(4) -0.0035(3) -0.0119(3) -0.0048(3)
Si2 0.0280(4) 0.0251(3) 0.0181(3) -0.0026(3) -0.0058(3) -0.0127(3)
Si3 0.0236(3) 0.0204(3) 0.0190(3) 0.0009(3) -0.0020(3) -0.0123(3)
Si4 0.0296(4) 0.0238(4) 0.0256(4) -0.0052(3) 0.0074(3) -0.0122(3)
Si5 0.0251(3) 0.0198(3) 0.0211(3) -0.0035(3) -0.0032(3) -0.0129(3)
Si6 0.0184(3) 0.0234(3) 0.0233(3) 0.0019(3) -0.0059(3) -0.0116(3)
Si7 0.0278(4) 0.0278(4) 0.0268(4) 0.0016(3) -0.0095(3) -0.0193(3)
Si8 0.0304(4) 0.0166(3) 0.0219(3) -0.0041(3) 0.0011(3) -0.0102(3)
Si9 0.0171(3) 0.0263(4) 0.0319(4) -0.0020(3) 0.0006(3) -0.0057(3)
Si10 0.0298(4) 0.0405(5) 0.0282(4) -0.0031(3) 0.0056(3) -0.0061(4)
Si11 0.0344(4) 0.0224(3) 0.0194(3) 0.0028(3) -0.0080(3) -0.0137(3)
Si12 0.0404(4) 0.0229(3) 0.0214(4) -0.0027(3) 0.0003(3) -0.0189(3)
N1 0.0235(10) 0.0227(10) 0.0189(10) -0.0018(8) -0.0063(8) -0.0100(9)
N2 0.0213(10) 0.0191(10) 0.0213(10) -0.0005(8) 0.0002(8) -0.0097(8)
N3 0.0189(10) 0.0194(10) 0.0180(10) -0.0018(8) -0.0026(8) -0.0114(8)
N4 0.0221(10) 0.0169(9) 0.0188(10) -0.0009(8) -0.0046(8) -0.0117(8)
N5 0.0220(11) 0.0255(11) 0.0265(11) -0.0035(9) 0.0010(9) -0.0073(9)
N6 0.0287(11) 0.0194(10) 0.0188(10) 0.0006(8) -0.0027(8) -0.0117(9)
C1 0.0403(16) 0.0226(14) 0.0512(19) -0.0092(13) -0.0211(14) -0.0039(12)
C2 0.063(2) 0.0319(16) 0.064(2) -0.0082(15) -0.0430(18) 0.0001(15)
C3 0.0506(18) 0.0420(16) 0.0201(13) -0.0001(12) -0.0069(12) -0.0246(14)
C4 0.0422(16) 0.0520(18) 0.0312(15) -0.0089(13) -0.0102(12) -0.0274(15)
C5 0.0433(16) 0.0264(13) 0.0267(14) 0.0038(11) -0.0078(12) -0.0193(13)
C6 0.0297(14) 0.0371(15) 0.0359(15) -0.0021(12) 0.0004(12) -0.0216(13)
C7 0.0530(19) 0.0413(17) 0.0312(16) -0.0064(13) 0.0158(14) -0.0216(15)
C8 0.0357(17) 0.0425(18) 0.0463(19) -0.0085(15) 0.0103(14) -0.0023(14)
C9 0.0477(17) 0.0327(14) 0.0267(14) -0.0088(11) 0.0005(12) -0.0251(13)
C10 0.0386(15) 0.0304(14) 0.0308(14) -0.0034(11) -0.0067(12) -0.0231(12)
C11 0.0207(13) 0.0466(17) 0.0397(17) 0.0019(13) -0.0021(12) -0.0127(13)
C12 0.0370(15) 0.0428(16) 0.0353(16) 0.0076(13) -0.0188(12) -0.0262(14)
C13 0.0428(17) 0.0506(18) 0.0516(19) 0.0160(15) -0.0272(15) -0.0333(15)
C14 0.0576(19) 0.0395(16) 0.0415(17) 0.0004(13) -0.0158(14) -0.0358(15)
C15 0.0314(14) 0.0205(13) 0.0387(16) -0.0048(11) -0.0016(12) -0.0074(11)
C16 0.071(2) 0.0271(15) 0.0302(16) -0.0102(12) -0.0056(14) -0.0178(15)
C17 0.0298(15) 0.0284(15) 0.0396(17) -0.0056(12) 0.0016(12) -0.0017(12)
C18 0.0217(14) 0.0477(18) 0.056(2) 0.0067(15) -0.0032(13) -0.0140(13)
C19 0.078(3) 0.080(3) 0.048(2) -0.037(2) 0.0260(19) -0.046(2)
C20 0.093(3) 0.087(3) 0.053(2) -0.018(2) 0.031(2) -0.065(3)
C21 0.0387(17) 0.0383(16) 0.0424(18) 0.0106(13) -0.0190(13) -0.0143(14)
C22 0.062(2) 0.0407(17) 0.0220(14) 0.0011(12) -0.0085(13) -0.0269(16)
C23 0.069(2) 0.0262(15) 0.070(2) 0.0054(15) -0.0226(19) -0.0223(16)
C24 0.069(2) 0.057(2) 0.074(3) -0.0237(19) 0.030(2) -0.046(2)

loop_
_atom_type_symbol
_atom_type_description
_atom_type_scat_dispersion_real
_atom_type_scat_dispersion_imag
_atom_type_scat_source
C C 0.0033 0.0016 'International Tables Vol C Tables 4.2.6.8 and 6.1.1.4'
H H 0.0000 0.0000 'International Tables Vol C Tables 4.2.6.8 and 6.1.1.4'
N N 0.0061 0.0033 'International Tables Vol C Tables 4.2.6.8 and 6.1.1.4'
Si Si 0.0817 0.0704 'International Tables Vol C Tables 4.2.6.8 and 6.1.1.4'
Y Y -2.7962 3.5667 'International Tables Vol C Tables 4.2.6.8 and 6.1.1.4'

loop_
_geom_angle_atom_site_label_1
_geom_angle_atom_site_label_2
_geom_angle_atom_site_label_3
_geom_angle
N1 Y1 N2 97.18(7)
N1 Y1 N3 134.93(7)
N2 Y1 N3 109.82(6)
N1 Y1 N4 108.67(6)
N2 Y1 N4 131.39(6)
N3 Y1 N4 79.86(6)
N1 Y1 Si3 88.30(5)
N2 Y1 Si3 33.16(5)
N3 Y1 Si3 95.06(4)
N4 Y1 Si3 160.53(4)
N1 Y1 Si2 33.29(5)
N2 Y1 Si2 81.53(5)
N3 Y1 Si2 166.69(4)
N4 Y1 Si2 98.04(4)
Si3 Y1 Si2 91.038(19)
N1 Y1 Si8 121.59(5)
N2 Y1 Si8 97.95(5)
N3 Y1 Si8 90.35(4)
N4 Y1 Si8 33.44(4)
Si3 Y1 Si8 128.887(19)
Si2 Y1 Si8 95.022(19)
N1 Y1 Y2 119.46(5)
N2 Y1 Y2 143.27(5)
N3 Y1 Y2 41.81(4)
N4 Y1 Y2 41.77(4)
Si3 Y1 Y2 136.852(14)
Si2 Y1 Y2 130.699(15)
Si8 Y1 Y2 66.303(13)
N1 Y1 H2 60.6(6)
N2 Y1 H2 77.6(6)
N3 Y1 H2 158.6(6)
N4 Y1 H2 80.4(6)
Si3 Y1 H2 100.7(6)
Si2 Y1 H2 28.0(6)
Si8 Y1 H2 68.5(6)
Y2 Y1 H2 121.2(6)
N1 Y1 H3 86.0(6)
N2 Y1 H3 60.6(6)
N3 Y1 H3 77.4(6)
N4 Y1 H3 157.2(6)
Si3 Y1 H3 27.7(6)
Si2 Y1 H3 103.5(6)
Si8 Y1 H3 148.4(6)
Y2 Y1 H3 115.9(6)
H2 Y1 H3 122.4(8)
N1 Y1 H8 131.1(6)
N2 Y1 H8 72.4(6)
N3 Y1 H8 92.1(6)
N4 Y1 H8 59.5(6)
Si3 Y1 H8 102.3(6)
Si2 Y1 H8 98.2(6)
Si8 Y1 H8 26.6(6)
Y2 Y1 H8 84.3(6)
H2 Y1 H8 70.5(9)
H3 Y1 H8 123.6(9)
N5 Y2 N6 107.89(7)
N5 Y2 N4 121.91(7)
N6 Y2 N4 110.23(7)
N5 Y2 N3 103.94(7)
N6 Y2 N3 131.07(7)
N4 Y2 N3 81.60(6)
N5 Y2 Si11 100.28(5)
N6 Y2 Si11 32.41(5)
N4 Y2 Si11 134.26(4)
N3 Y2 Si11 106.28(4)
N5 Y2 Si7 97.79(6)
N6 Y2 Si7 100.22(5)
N4 Y2 Si7 33.86(4)
N3 Y2 Si7 111.24(4)
Si11 Y2 Si7 132.580(19)
N5 Y2 Si6 127.60(6)
N6 Y2 Si6 98.42(5)
N4 Y2 Si6 87.65(4)
N3 Y2 Si6 33.08(4)
Si11 Y2 Si6 78.831(18)
Si7 Y2 Si6 121.413(19)
N5 Y2 Si9 30.28(5)
N6 Y2 Si9 134.68(5)
N4 Y2 Si9 94.29(4)
N3 Y2 Si9 88.68(4)
Si11 Y2 Si9 130.16(2)
Si7 Y2 Si9 79.20(2)
Si6 Y2 Si9 120.788(19)
N5 Y2 Y1 107.01(5)
N6 Y2 Y1 144.51(5)
N4 Y2 Y1 42.77(4)
N3 Y2 Y1 42.66(4)
Si11 Y2 Y1 142.535(16)
Si7 Y2 Y1 68.683(14)
Si6 Y2 Y1 64.271(13)
Si9 Y2 Y1 78.049(14)
N5 Y2 H6 146.4(6)
N6 Y2 H6 75.1(6)
N4 Y2 H6 85.7(6)
N3 Y2 H6 58.1(6)
Si11 Y2 H6 63.8(6)
Si7 Y2 H6 114.8(6)
Si6 Y2 H6 25.7(6)
Si9 Y2 H6 146.5(6)
Y1 Y2 H6 79.5(6)
N5 Y2 H7 77.4(6)
N6 Y2 H7 89.5(6)
N4 Y2 H7 61.0(6)
N3 Y2 H7 133.7(6)
Si11 Y2 H7 119.2(6)
Si7 Y2 H7 27.2(6)
Si6 Y2 H7 148.4(6)
Si9 Y2 H7 69.4(6)
Y1 Y2 H7 91.9(6)
H6 Y2 H7 136.0(8)
N5 Y2 H11 88.5(6)
N6 Y2 H11 60.3(6)
N4 Y2 H11 148.9(6)
N3 Y2 H11 84.8(6)
Si11 Y2 H11 28.0(6)
Si7 Y2 H11 160.5(6)
Si6 Y2 H11 66.4(6)
Si9 Y2 H11 113.3(6)
Y1 Y2 H11 127.1(6)
H6 Y2 H11 63.4(8)
H7 Y2 H11 141.0(9)
N1 Si1 C1 112.51(11)
N1 Si1 C2 114.00(12)
C1 Si1 C2 107.31(14)
N1 Si1 H1 112.4(11)
C1 Si1 H1 107.1(11)
C2 Si1 H1 102.9(11)
N1 Si2 C3 117.78(12)
N1 Si2 C4 118.35(12)
C3 Si2 C4 104.82(13)
N1 Si2 Y1 46.51(6)
C3 Si2 Y1 117.62(9)
C4 Si2 Y1 137.03(9)
N1 Si2 H2 98.1(10)
C3 Si2 H2 108.7(10)
C4 Si2 H2 108.4(10)
Y1 Si2 H2 53.0(10)
N2 Si3 C5 119.38(11)
N2 Si3 C6 115.78(11)
C5 Si3 C6 106.49(12)
N2 Si3 Y1 46.86(7)
C5 Si3 Y1 119.37(9)
C6 Si3 Y1 133.54(9)
N2 Si3 H3 98.0(10)
C5 Si3 H3 105.1(10)
C6 Si3 H3 111.2(10)
Y1 Si3 H3 51.7(10)
N2 Si4 C8 113.80(12)
N2 Si4 C7 113.74(12)
C8 Si4 C7 105.30(15)
N2 Si4 H4 110.1(12)
C8 Si4 H4 106.3(12)
C7 Si4 H4 107.1(12)
N3 Si5 C9 114.82(11)
N3 Si5 C10 114.34(11)
C9 Si5 C10 106.24(12)
N3 Si5 H5 104.9(10)
C9 Si5 H5 108.0(10)
C10 Si5 H5 108.3(10)
N3 Si6 C11 116.45(11)
N3 Si6 C12 117.02(11)
C11 Si6 C12 107.17(13)
N3 Si6 Y2 50.59(6)
C11 Si6 Y2 134.88(10)
C12 Si6 Y2 116.85(9)
N3 Si6 H6 101.8(10)
C11 Si6 H6 105.5(10)
C12 Si6 H6 107.9(10)
Y2 Si6 H6 52.7(10)
N4 Si7 C13 115.31(11)
N4 Si7 C14 118.08(12)
C13 Si7 C14 106.87(13)
N4 Si7 Y2 52.18(6)
C13 Si7 Y2 125.54(10)
C14 Si7 Y2 126.01(9)
N4 Si7 H7 102.0(10)
C13 Si7 H7 108.1(10)
C14 Si7 H7 105.5(10)
Y2 Si7 H7 49.8(10)
N4 Si8 C15 116.71(11)
N4 Si8 C16 116.73(12)
C15 Si8 C16 107.85(13)
N4 Si8 Y1 52.77(6)
C15 Si8 Y1 134.21(9)
C16 Si8 Y1 116.11(9)
N4 Si8 H8 99.2(10)
C15 Si8 H8 107.8(10)
C16 Si8 H8 107.5(10)
Y1 Si8 H8 47.7(10)
N5 Si9 C18 115.07(12)
N5 Si9 C17 117.08(12)
C18 Si9 C17 106.28(14)
C18 Si9 Y2 120.96(10)
C17 Si9 Y2 132.74(9)
N5 Si9 H9 102.3(11)
C18 Si9 H9 107.6(11)
C17 Si9 H9 107.9(11)
Y2 Si9 H9 61.0(11)
N5 Si10 C20 113.08(14)
N5 Si10 C19 113.54(14)
C20 Si10 C19 107.41(17)
N5 Si10 H10 109.4(13)
C20 Si10 H10 106.5(13)
C19 Si10 H10 106.5(13)
N6 Si11 C21 117.43(12)
N6 Si11 C22 117.23(12)
C21 Si11 C22 105.31(14)
N6 Si11 Y2 45.09(6)
C21 Si11 Y2 122.17(10)
C22 Si11 Y2 132.29(10)
N6 Si11 H11 97.4(10)
C21 Si11 H11 107.5(10)
C22 Si11 H11 111.5(10)
Y2 Si11 H11 52.5(10)
N6 Si12 C24 113.09(13)
N6 Si12 C23 112.87(12)
C24 Si12 C23 108.01(17)
N6 Si12 H12 109.6(11)
C24 Si12 H12 107.8(11)
C23 Si12 H12 105.1(11)
Si2 N1 Si1 123.10(11)
Si2 N1 Y1 100.19(9)
Si1 N1 Y1 136.71(11)
Si3 N2 Si4 124.02(11)
Si3 N2 Y1 99.98(9)
Si4 N2 Y1 135.65(11)
Si6 N3 Si5 117.34(10)
Si6 N3 Y2 96.33(8)
Si5 N3 Y2 118.73(9)
Si6 N3 Y1 118.45(9)
Si5 N3 Y1 108.40(9)
Y2 N3 Y1 95.53(6)
Si7 N4 Si8 118.96(11)
Si7 N4 Y2 93.96(8)
Si8 N4 Y2 126.18(9)
Si7 N4 Y1 129.73(9)
Si8 N4 Y1 93.79(8)
Y2 N4 Y1 95.46(6)
Si9 N5 Si10 123.51(12)
Si9 N5 Y2 108.05(10)
Si10 N5 Y2 127.27(11)
Si11 N6 Si12 123.80(12)
Si11 N6 Y2 102.50(9)
Si12 N6 Y2 133.64(11)
Si1 C1 H1A 109.5
Si1 C1 H1B 109.5
H1A C1 H1B 109.5
Si1 C1 H1C 109.5
H1A C1 H1C 109.5
H1B C1 H1C 109.5
Si1 C2 H2A 109.5
Si1 C2 H2B 109.5
H2A C2 H2B 109.5
Si1 C2 H2C 109.5
H2A C2 H2C 109.5
H2B C2 H2C 109.5
Si2 C3 H3A 109.5
Si2 C3 H3B 109.5
H3A C3 H3B 109.5
Si2 C3 H3C 109.5
H3A C3 H3C 109.5
H3B C3 H3C 109.5
Si2 C4 H4A 109.5
Si2 C4 H4B 109.5
H4A C4 H4B 109.5
Si2 C4 H4C 109.5
H4A C4 H4C 109.5
H4B C4 H4C 109.5
Si3 C5 H5A 109.5
Si3 C5 H5B 109.5
H5A C5 H5B 109.5
Si3 C5 H5C 109.5
H5A C5 H5C 109.5
H5B C5 H5C 109.5
Si3 C6 H6A 109.5
Si3 C6 H6B 109.5
H6A C6 H6B 109.5
Si3 C6 H6C 109.5
H6A C6 H6C 109.5
H6B C6 H6C 109.5
Si4 C7 H7A 109.5
Si4 C7 H7B 109.5
H7A C7 H7B 109.5
Si4 C7 H7C 109.5
H7A C7 H7C 109.5
H7B C7 H7C 109.5
Si4 C8 H8A 109.5
Si4 C8 H8B 109.5
H8A C8 H8B 109.5
Si4 C8 H8C 109.5
H8A C8 H8C 109.5
H8B C8 H8C 109.5
Si5 C9 H9A 109.5
Si5 C9 H9B 109.5
H9A C9 H9B 109.5
Si5 C9 H9C 109.5
H9A C9 H9C 109.5
H9B C9 H9C 109.5
Si5 C10 H10A 109.5
Si5 C10 H10B 109.5
H10A C10 H10B 109.5
Si5 C10 H10C 109.5
H10A C10 H10C 109.5
H10B C10 H10C 109.5
Si6 C11 H11A 109.5
Si6 C11 H11B 109.5
H11A C11 H11B 109.5
Si6 C11 H11C 109.5
H11A C11 H11C 109.5
H11B C11 H11C 109.5
Si6 C12 H12A 109.5
Si6 C12 H12B 109.5
H12A C12 H12B 109.5
Si6 C12 H12C 109.5
H12A C12 H12C 109.5
H12B C12 H12C 109.5
Si7 C13 H13A 109.5
Si7 C13 H13B 109.5
H13A C13 H13B 109.5
Si7 C13 H13C 109.5
H13A C13 H13C 109.5
H13B C13 H13C 109.5
Si7 C14 H14A 109.5
Si7 C14 H14B 109.5
H14A C14 H14B 109.5
Si7 C14 H14C 109.5
H14A C14 H14C 109.5
H14B C14 H14C 109.5
Si8 C15 H15A 109.5
Si8 C15 H15B 109.5
H15A C15 H15B 109.5
Si8 C15 H15C 109.5
H15A C15 H15C 109.5
H15B C15 H15C 109.5
Si8 C16 H16A 109.5
Si8 C16 H16B 109.5
H16A C16 H16B 109.5
Si8 C16 H16C 109.5
H16A C16 H16C 109.5
H16B C16 H16C 109.5
Si9 C17 H17A 109.5
Si9 C17 H17B 109.5
H17A C17 H17B 109.5
Si9 C17 H17C 109.5
H17A C17 H17C 109.5
H17B C17 H17C 109.5
Si9 C18 H18A 109.5
Si9 C18 H18B 109.5
H18A C18 H18B 109.5
Si9 C18 H18C 109.5
H18A C18 H18C 109.5
H18B C18 H18C 109.5
Si10 C19 H19A 109.5
Si10 C19 H19B 109.5
H19A C19 H19B 109.5
Si10 C19 H19C 109.5
H19A C19 H19C 109.5
H19B C19 H19C 109.5
Si10 C20 H20A 109.5
Si10 C20 H20B 109.5
H20A C20 H20B 109.5
Si10 C20 H20C 109.5
H20A C20 H20C 109.5
H20B C20 H20C 109.5
Si11 C21 H21A 109.5
Si11 C21 H21B 109.5
H21A C21 H21B 109.5
Si11 C21 H21C 109.5
H21A C21 H21C 109.5
H21B C21 H21C 109.5
Si11 C22 H22A 109.5
Si11 C22 H22B 109.5
H22A C22 H22B 109.5
Si11 C22 H22C 109.5
H22A C22 H22C 109.5
H22B C22 H22C 109.5
Si12 C23 H23A 109.5
Si12 C23 H23B 109.5
H23A C23 H23B 109.5
Si12 C23 H23C 109.5
H23A C23 H23C 109.5
H23B C23 H23C 109.5
Si12 C24 H24A 109.5
Si12 C24 H24B 109.5
H24A C24 H24B 109.5
Si12 C24 H24C 109.5
H24A C24 H24C 109.5
H24B C24 H24C 109.5

loop_
_geom_bond_atom_site_label_1
_geom_bond_atom_site_label_2
_geom_bond_distance
Y1 N1 2.2535(18)
Y1 N2 2.2612(19)
Y1 N3 2.4985(18)
Y1 N4 2.5036(18)
Y1 Si3 3.0521(7)
Y1 Si2 3.0569(7)
Y1 Si8 3.1375(7)
Y1 Y2 3.6698(3)
Y1 H2 2.47(3)
Y1 H3 2.44(2)
Y1 H8 2.41(3)
Y2 N5 2.237(2)
Y2 N6 2.2436(19)
Y2 N4 2.4556(18)
Y2 N3 2.4581(18)
Y2 Si11 3.0929(7)
Y2 Si7 3.1012(7)
Y2 Si6 3.1620(7)
Y2 Si9 3.1990(7)
Y2 H6 2.57(2)
Y2 H7 2.43(3)
Y2 H11 2.49(3)
Si1 N1 1.715(2)
Si1 C1 1.868(3)
Si1 C2 1.870(3)
Si1 H1 1.48(3)
Si2 N1 1.705(2)
Si2 C3 1.859(3)
Si2 C4 1.879(3)
Si2 H2 1.45(3)
Si3 N2 1.695(2)
Si3 C5 1.859(2)
Si3 C6 1.871(3)
Si3 H3 1.44(3)
Si4 N2 1.714(2)
Si4 C8 1.861(3)
Si4 C7 1.873(3)
Si4 H4 1.33(3)
Si5 N3 1.7479(19)
Si5 C9 1.858(3)
Si5 C10 1.873(3)
Si5 H5 1.42(2)
Si6 N3 1.7363(19)
Si6 C11 1.857(3)
Si6 C12 1.866(3)
Si6 H6 1.40(3)
Si7 N4 1.7320(19)
Si7 C13 1.846(3)
Si7 C14 1.860(3)
Si7 H7 1.45(3)
Si8 N4 1.733(2)
Si8 C15 1.860(3)
Si8 C16 1.866(3)
Si8 H8 1.46(3)
Si9 N5 1.696(2)
Si9 C18 1.866(3)
Si9 C17 1.868(3)
Si9 H9 1.46(3)
Si10 N5 1.717(2)
Si10 C20 1.855(4)
Si10 C19 1.873(3)
Si10 H10 1.36(3)
Si11 N6 1.698(2)
Si11 C21 1.868(3)
Si11 C22 1.869(3)
Si11 H11 1.47(3)
Si12 N6 1.703(2)
Si12 C24 1.850(3)
Si12 C23 1.874(3)
Si12 H12 1.39(3)
C1 H1A 0.9800
C1 H1B 0.9800
C1 H1C 0.9800
C2 H2A 0.9800
C2 H2B 0.9800
C2 H2C 0.9800
C3 H3A 0.9800
C3 H3B 0.9800
C3 H3C 0.9800
C4 H4A 0.9800
C4 H4B 0.9800
C4 H4C 0.9800
C5 H5A 0.9800
C5 H5B 0.9800
C5 H5C 0.9800
C6 H6A 0.9800
C6 H6B 0.9800
C6 H6C 0.9800
C7 H7A 0.9800
C7 H7B 0.9800
C7 H7C 0.9800
C8 H8A 0.9800
C8 H8B 0.9800
C8 H8C 0.9800
C9 H9A 0.9800
C9 H9B 0.9800
C9 H9C 0.9800
C10 H10A 0.9800
C10 H10B 0.9800
C10 H10C 0.9800
C11 H11A 0.9800
C11 H11B 0.9800
C11 H11C 0.9800
C12 H12A 0.9800
C12 H12B 0.9800
C12 H12C 0.9800
C13 H13A 0.9800
C13 H13B 0.9800
C13 H13C 0.9800
C14 H14A 0.9800
C14 H14B 0.9800
C14 H14C 0.9800
C15 H15A 0.9800
C15 H15B 0.9800
C15 H15C 0.9800
C16 H16A 0.9800
C16 H16B 0.9800
C16 H16C 0.9800
C17 H17A 0.9800
C17 H17B 0.9800
C17 H17C 0.9800
C18 H18A 0.9800
C18 H18B 0.9800
C18 H18C 0.9800
C19 H19A 0.9800
C19 H19B 0.9800
C19 H19C 0.9800
C20 H20A 0.9800
C20 H20B 0.9800
C20 H20C 0.9800
C21 H21A 0.9800
C21 H21B 0.9800
C21 H21C 0.9800
C22 H22A 0.9800
C22 H22B 0.9800
C22 H22C 0.9800
C23 H23A 0.9800
C23 H23B 0.9800
C23 H23C 0.9800
C24 H24A 0.9800
C24 H24B 0.9800
C24 H24C 0.9800

loop_
_geom_torsion_atom_site_label_1
_geom_torsion_atom_site_label_2
_geom_torsion_atom_site_label_3
_geom_torsion_atom_site_label_4
_geom_torsion
N1 Y1 Y2 N5 33.52(8)
N2 Y1 Y2 N5 -141.93(10)
N3 Y1 Y2 N5 -92.29(8)
N4 Y1 Y2 N5 118.90(8)
Si3 Y1 Y2 N5 -90.04(6)
Si2 Y1 Y2 N5 72.22(6)
Si8 Y1 Y2 N5 147.66(6)
N1 Y1 Y2 N6 -135.68(10)
N2 Y1 Y2 N6 48.86(12)
N3 Y1 Y2 N6 98.51(11)
N4 Y1 Y2 N6 -50.30(11)
Si3 Y1 Y2 N6 100.75(9)
Si2 Y1 Y2 N6 -96.98(9)
Si8 Y1 Y2 N6 -21.54(9)
N1 Y1 Y2 N4 -85.38(8)
N2 Y1 Y2 N4 99.16(10)
N3 Y1 Y2 N4 148.81(9)
Si3 Y1 Y2 N4 151.05(7)
Si2 Y1 Y2 N4 -46.68(7)
Si8 Y1 Y2 N4 28.76(6)
N1 Y1 Y2 N3 125.81(9)
N2 Y1 Y2 N3 -49.65(10)
N4 Y1 Y2 N3 -148.81(9)
Si3 Y1 Y2 N3 2.25(7)
Si2 Y1 Y2 N3 164.51(7)
Si8 Y1 Y2 N3 -120.05(7)
N1 Y1 Y2 Si11 168.42(6)
N2 Y1 Y2 Si11 -7.04(9)
N3 Y1 Y2 Si11 42.61(7)
N4 Y1 Y2 Si11 -106.20(7)
Si3 Y1 Y2 Si11 44.86(3)
Si2 Y1 Y2 Si11 -152.88(3)
Si8 Y1 Y2 Si11 -77.44(3)
N1 Y1 Y2 Si7 -58.36(6)
N2 Y1 Y2 Si7 126.19(8)
N3 Y1 Y2 Si7 175.83(7)
N4 Y1 Y2 Si7 27.03(6)
Si3 Y1 Y2 Si7 178.08(3)
Si2 Y1 Y2 Si7 -19.65(2)
Si8 Y1 Y2 Si7 55.79(2)
N1 Y1 Y2 Si6 157.63(6)
N2 Y1 Y2 Si6 -17.82(8)
N3 Y1 Y2 Si6 31.82(6)
N4 Y1 Y2 Si6 -116.98(6)
Si3 Y1 Y2 Si6 34.07(2)
Si2 Y1 Y2 Si6 -163.66(2)
Si8 Y1 Y2 Si6 -88.22(2)
N1 Y1 Y2 Si9 24.57(6)
N2 Y1 Y2 Si9 -150.88(8)
N3 Y1 Y2 Si9 -101.24(7)
N4 Y1 Y2 Si9 109.96(6)
Si3 Y1 Y2 Si9 -98.99(2)
Si2 Y1 Y2 Si9 63.28(2)
Si8 Y1 Y2 Si9 138.72(2)
N2 Y1 Si2 N1 117.19(11)
N3 Y1 Si2 N1 -32.0(2)
N4 Y1 Si2 N1 -111.96(10)
Si3 Y1 Si2 N1 85.32(9)
Si8 Y1 Si2 N1 -145.49(9)
Y2 Y1 Si2 N1 -82.66(9)
N1 Y1 Si2 C3 -103.22(14)
N2 Y1 Si2 C3 13.97(12)
N3 Y1 Si2 C3 -135.3(2)
N4 Y1 Si2 C3 144.82(11)
Si3 Y1 Si2 C3 -17.90(11)
Si8 Y1 Si2 C3 111.29(11)
Y2 Y1 Si2 C3 174.13(10)
N1 Y1 Si2 C4 86.67(17)
N2 Y1 Si2 C4 -156.14(15)
N3 Y1 Si2 C4 54.6(2)
N4 Y1 Si2 C4 -25.29(15)
Si3 Y1 Si2 C4 171.99(14)
Si8 Y1 Si2 C4 -58.82(14)
Y2 Y1 Si2 C4 4.01(15)
N1 Y1 Si3 N2 105.90(10)
N3 Y1 Si3 N2 -119.14(10)
N4 Y1 Si3 N2 -45.38(16)
Si2 Y1 Si3 N2 72.71(9)
Si8 Y1 Si3 N2 -24.59(9)
Y2 Y1 Si3 N2 -120.64(9)
N1 Y1 Si3 C5 1.77(11)
N2 Y1 Si3 C5 -104.13(14)
N3 Y1 Si3 C5 136.73(11)
N4 Y1 Si3 C5 -149.51(16)
Si2 Y1 Si3 C5 -31.42(10)
Si8 Y1 Si3 C5 -128.72(10)
Y2 Y1 Si3 C5 135.23(10)
N1 Y1 Si3 C6 -168.01(13)
N2 Y1 Si3 C6 86.09(15)
N3 Y1 Si3 C6 -33.05(13)
N4 Y1 Si3 C6 40.71(19)
Si2 Y1 Si3 C6 158.80(12)
Si8 Y1 Si3 C6 61.50(13)
Y2 Y1 Si3 C6 -34.55(13)
N5 Y2 Si6 N3 51.32(11)
N6 Y2 Si6 N3 171.71(9)
N4 Y2 Si6 N3 -78.18(9)
Si11 Y2 Si6 N3 145.76(8)
Si7 Y2 Si6 N3 -80.80(8)
Si9 Y2 Si6 N3 15.41(8)
Y1 Y2 Si6 N3 -40.90(8)
N5 Y2 Si6 C11 141.04(15)
N6 Y2 Si6 C11 -98.57(14)
N4 Y2 Si6 C11 11.54(14)
N3 Y2 Si6 C11 89.72(15)
Si11 Y2 Si6 C11 -124.52(13)
Si7 Y2 Si6 C11 8.92(13)
Si9 Y2 Si6 C11 105.13(13)
Y1 Y2 Si6 C11 48.82(13)
N5 Y2 Si6 C12 -52.75(12)
N6 Y2 Si6 C12 67.64(11)
N4 Y2 Si6 C12 177.75(11)
N3 Y2 Si6 C12 -104.07(13)
Si11 Y2 Si6 C12 41.69(10)
Si7 Y2 Si6 C12 175.12(10)
Si9 Y2 Si6 C12 -88.66(10)
Y1 Y2 Si6 C12 -144.97(10)
N5 Y2 Si7 N4 -138.91(9)
N6 Y2 Si7 N4 111.23(9)
N3 Y2 Si7 N4 -30.60(9)
Si11 Y2 Si7 N4 109.36(8)
Si6 Y2 Si7 N4 4.71(8)
Si9 Y2 Si7 N4 -114.90(8)
Y1 Y2 Si7 N4 -33.63(8)
N5 Y2 Si7 C13 -42.56(14)
N6 Y2 Si7 C13 -152.42(14)
N4 Y2 Si7 C13 96.35(15)
N3 Y2 Si7 C13 65.75(14)
Si11 Y2 Si7 C13 -154.29(13)
Si6 Y2 Si7 C13 101.06(13)
Si9 Y2 Si7 C13 -18.55(13)
Y1 Y2 Si7 C13 62.72(13)
N5 Y2 Si7 C14 121.15(14)
N6 Y2 Si7 C14 11.30(14)
N4 Y2 Si7 C14 -99.93(15)
N3 Y2 Si7 C14 -130.54(13)
Si11 Y2 Si7 C14 9.42(13)
Si6 Y2 Si7 C14 -95.23(13)
Si9 Y2 Si7 C14 145.17(13)
Y1 Y2 Si7 C14 -133.57(13)
N1 Y1 Si8 N4 75.58(10)
N2 Y1 Si8 N4 179.11(9)
N3 Y1 Si8 N4 -70.81(9)
Si3 Y1 Si8 N4 -167.60(8)
Si2 Y1 Si8 N4 96.99(8)
Y2 Y1 Si8 N4 -35.56(8)
N1 Y1 Si8 C15 168.35(14)
N2 Y1 Si8 C15 -88.12(14)
N3 Y1 Si8 C15 21.96(13)
N4 Y1 Si8 C15 92.77(15)
Si3 Y1 Si8 C15 -74.83(13)
Si2 Y1 Si8 C15 -170.24(13)
Y2 Y1 Si8 C15 57.21(13)
N1 Y1 Si8 C16 -29.29(14)
N2 Y1 Si8 C16 74.25(13)
N3 Y1 Si8 C16 -175.68(13)
N4 Y1 Si8 C16 -104.87(14)
Si3 Y1 Si8 C16 87.53(12)
Si2 Y1 Si8 C16 -7.87(12)
Y2 Y1 Si8 C16 -140.43(12)
N6 Y2 Si9 N5 -33.17(13)
N4 Y2 Si9 N5 -157.36(12)
N3 Y2 Si9 N5 121.17(12)
Si11 Y2 Si9 N5 10.85(11)
Si7 Y2 Si9 N5 -126.91(11)
Si6 Y2 Si9 N5 112.83(11)
Y1 Y2 Si9 N5 162.84(11)
N5 Y2 Si9 C18 93.98(16)
N6 Y2 Si9 C18 60.81(14)
N4 Y2 Si9 C18 -63.38(13)
N3 Y2 Si9 C18 -144.85(13)
Si11 Y2 Si9 C18 104.82(12)
Si7 Y2 Si9 C18 -32.93(12)
Si6 Y2 Si9 C18 -153.19(12)
Y1 Y2 Si9 C18 -103.18(12)
N5 Y2 Si9 C17 -83.92(17)
N6 Y2 Si9 C17 -117.08(14)
N4 Y2 Si9 C17 118.73(13)
N3 Y2 Si9 C17 37.26(13)
Si11 Y2 Si9 C17 -73.07(13)
Si7 Y2 Si9 C17 149.18(13)
Si6 Y2 Si9 C17 28.92(13)
Y1 Y2 Si9 C17 78.93(13)
N5 Y2 Si11 N6 -107.27(11)
N4 Y2 Si11 N6 50.66(12)
N3 Y2 Si11 N6 144.79(11)
Si7 Y2 Si11 N6 3.44(10)
Si6 Y2 Si11 N6 126.13(10)
Si9 Y2 Si11 N6 -112.80(10)
Y1 Y2 Si11 N6 116.24(10)
N5 Y2 Si11 C21 154.61(13)
N6 Y2 Si11 C21 -98.13(15)
N4 Y2 Si11 C21 -47.47(13)
N3 Y2 Si11 C21 46.66(13)
Si7 Y2 Si11 C21 -94.68(12)
Si6 Y2 Si11 C21 28.00(12)
Si9 Y2 Si11 C21 149.07(12)
Y1 Y2 Si11 C21 18.11(12)
N5 Y2 Si11 C22 -19.18(14)
N6 Y2 Si11 C22 88.09(16)
N4 Y2 Si11 C22 138.75(14)
N3 Y2 Si11 C22 -127.13(14)
Si7 Y2 Si11 C22 91.53(13)
Si6 Y2 Si11 C22 -145.78(13)
Si9 Y2 Si11 C22 -24.71(13)
Y1 Y2 Si11 C22 -155.68(12)
C3 Si2 N1 Si1 -77.56(17)
C4 Si2 N1 Si1 50.22(19)
Y1 Si2 N1 Si1 179.58(19)
C3 Si2 N1 Y1 102.86(12)
C4 Si2 N1 Y1 -129.36(12)
C1 Si1 N1 Si2 134.86(15)
C2 Si1 N1 Si2 12.4(2)
C1 Si1 N1 Y1 -45.7(2)
C2 Si1 N1 Y1 -168.22(18)
N2 Y1 N1 Si2 -62.46(10)
N3 Y1 N1 Si2 170.06(7)
N4 Y1 N1 Si2 75.78(10)
Si3 Y1 N1 Si2 -94.48(8)
Si8 Y1 N1 Si2 41.49(11)
Y2 Y1 N1 Si2 120.28(7)
N2 Y1 N1 Si1 118.05(16)
N3 Y1 N1 Si1 -9.4(2)
N4 Y1 N1 Si1 -103.70(16)
Si3 Y1 N1 Si1 86.03(15)
Si2 Y1 N1 Si1 -179.5(2)
Si8 Y1 N1 Si1 -137.99(13)
Y2 Y1 N1 Si1 -59.21(17)
C5 Si3 N2 Si4 -70.09(18)
C6 Si3 N2 Si4 59.24(17)
Y1 Si3 N2 Si4 -174.20(18)
C5 Si3 N2 Y1 104.11(12)
C6 Si3 N2 Y1 -126.56(11)
C8 Si4 N2 Si3 -95.95(17)
C7 Si4 N2 Si3 24.65(19)
C8 Si4 N2 Y1 92.24(18)
C7 Si4 N2 Y1 -147.16(16)
N1 Y1 N2 Si3 -75.68(9)
N3 Y1 N2 Si3 67.64(10)
N4 Y1 N2 Si3 161.56(7)
Si2 Y1 N2 Si3 -105.16(8)
Si8 Y1 N2 Si3 160.91(7)
Y2 Y1 N2 Si3 100.33(9)
N1 Y1 N2 Si4 97.44(15)
N3 Y1 N2 Si4 -119.24(14)
N4 Y1 N2 Si4 -25.32(19)
Si3 Y1 N2 Si4 173.1(2)
Si2 Y1 N2 Si4 67.96(14)
Si8 Y1 N2 Si4 -25.97(15)
Y2 Y1 N2 Si4 -86.55(16)
C11 Si6 N3 Si5 105.31(15)
C12 Si6 N3 Si5 -23.28(17)
Y2 Si6 N3 Si5 -127.00(14)
C11 Si6 N3 Y2 -127.69(12)
C12 Si6 N3 Y2 103.72(11)
C11 Si6 N3 Y1 -27.88(16)
C12 Si6 N3 Y1 -156.47(11)
Y2 Si6 N3 Y1 99.81(10)
C9 Si5 N3 Si6 77.69(15)
C10 Si5 N3 Si6 -45.50(16)
C9 Si5 N3 Y2 -37.46(15)
C10 Si5 N3 Y2 -160.65(11)
C9 Si5 N3 Y1 -144.80(11)
C10 Si5 N3 Y1 92.01(11)
N5 Y2 N3 Si6 -140.41(8)
N6 Y2 N3 Si6 -10.91(12)
N4 Y2 N3 Si6 98.67(8)
Si11 Y2 N3 Si6 -35.10(8)
Si7 Y2 N3 Si6 115.33(7)
Si9 Y2 N3 Si6 -166.80(7)
Y1 Y2 N3 Si6 119.49(10)
N5 Y2 N3 Si5 -14.41(12)
N6 Y2 N3 Si5 115.10(11)
N4 Y2 N3 Si5 -135.33(11)
Si11 Y2 N3 Si5 90.90(9)
Si7 Y2 N3 Si5 -118.67(9)
Si6 Y2 N3 Si5 126.00(14)
Si9 Y2 N3 Si5 -40.80(9)
Y1 Y2 N3 Si5 -114.50(12)
N5 Y2 N3 Y1 100.10(7)
N6 Y2 N3 Y1 -130.40(8)
N4 Y2 N3 Y1 -20.83(6)
Si11 Y2 N3 Y1 -154.60(4)
Si7 Y2 N3 Y1 -4.17(7)
Si6 Y2 N3 Y1 -119.49(10)
Si9 Y2 N3 Y1 73.70(5)
N1 Y1 N3 Si6 173.91(9)
N2 Y1 N3 Si6 50.74(11)
N4 Y1 N3 Si6 -79.76(10)
Si3 Y1 N3 Si6 81.26(9)
Si2 Y1 N3 Si6 -161.80(12)
Si8 Y1 N3 Si6 -47.85(9)
Y2 Y1 N3 Si6 -100.28(11)
N1 Y1 N3 Si5 36.95(13)
N2 Y1 N3 Si5 -86.22(10)
N4 Y1 N3 Si5 143.27(9)
Si3 Y1 N3 Si5 -55.70(8)
Si2 Y1 N3 Si5 61.2(2)
Si8 Y1 N3 Si5 175.19(8)
Y2 Y1 N3 Si5 122.76(11)
N1 Y1 N3 Y2 -85.81(10)
N2 Y1 N3 Y2 151.02(6)
N4 Y1 N3 Y2 20.52(6)
Si3 Y1 N3 Y2 -178.46(5)
Si2 Y1 N3 Y2 -61.5(2)
Si8 Y1 N3 Y2 52.43(5)
C13 Si7 N4 Si8 107.84(16)
C14 Si7 N4 Si8 -20.19(17)
Y2 Si7 N4 Si8 -135.62(14)
C13 Si7 N4 Y2 -116.54(13)
C14 Si7 N4 Y2 115.43(12)
C13 Si7 N4 Y1 -16.08(19)
C14 Si7 N4 Y1 -144.11(13)
Y2 Si7 N4 Y1 100.46(12)
C15 Si8 N4 Si7 93.03(15)
C16 Si8 N4 Si7 -36.57(17)
Y1 Si8 N4 Si7 -140.24(14)
C15 Si8 N4 Y2 -27.14(16)
C16 Si8 N4 Y2 -156.74(13)
Y1 Si8 N4 Y2 99.59(11)
C15 Si8 N4 Y1 -126.73(11)
C16 Si8 N4 Y1 103.67(12)
N5 Y2 N4 Si7 50.09(11)
N6 Y2 N4 Si7 -77.87(9)
N3 Y2 N4 Si7 151.34(8)
Si11 Y2 N4 Si7 -104.08(7)
Si6 Y2 N4 Si7 -175.98(7)
Si9 Y2 N4 Si7 63.31(7)
Y1 Y2 N4 Si7 130.56(10)
N5 Y2 N4 Si8 -179.22(10)
N6 Y2 N4 Si8 52.82(13)
N3 Y2 N4 Si8 -77.97(11)
Si11 Y2 N4 Si8 26.61(15)
Si7 Y2 N4 Si8 130.69(16)
Si6 Y2 N4 Si8 -45.29(11)
Si9 Y2 N4 Si8 -166.00(10)
Y1 Y2 N4 Si8 -98.75(12)
N5 Y2 N4 Y1 -80.46(8)
N6 Y2 N4 Y1 151.57(6)
N3 Y2 N4 Y1 20.78(6)
Si11 Y2 N4 Y1 125.36(5)
Si7 Y2 N4 Y1 -130.56(10)
Si6 Y2 N4 Y1 53.46(5)
Si9 Y2 N4 Y1 -67.24(5)
N1 Y1 N4 Si7 13.87(14)
N2 Y1 N4 Si7 132.14(12)
N3 Y1 N4 Si7 -120.30(13)
Si3 Y1 N4 Si7 163.41(6)
Si2 Y1 N4 Si7 46.38(12)
Si8 Y1 N4 Si7 133.31(17)
Y2 Y1 N4 Si7 -99.77(14)
N1 Y1 N4 Si8 -119.44(8)
N2 Y1 N4 Si8 -1.17(12)
N3 Y1 N4 Si8 106.38(8)
Si3 Y1 N4 Si8 30.09(18)
Si2 Y1 N4 Si8 -86.93(7)
Y2 Y1 N4 Si8 126.92(10)
N1 Y1 N4 Y2 113.64(7)
N2 Y1 N4 Y2 -128.09(8)
N3 Y1 N4 Y2 -20.53(6)
Si3 Y1 N4 Y2 -96.82(13)
Si2 Y1 N4 Y2 146.15(4)
Si8 Y1 N4 Y2 -126.92(10)
C18 Si9 N5 Si10 59.2(2)
C17 Si9 N5 Si10 -66.71(19)
Y2 Si9 N5 Si10 168.4(2)
C18 Si9 N5 Y2 -109.18(14)
C17 Si9 N5 Y2 124.89(12)
C20 Si10 N5 Si9 -67.3(2)
C19 Si10 N5 Si9 55.4(2)
C20 Si10 N5 Y2 98.8(2)
C19 Si10 N5 Y2 -138.48(17)
N6 Y2 N5 Si9 155.87(10)
N4 Y2 N5 Si9 26.89(14)
N3 Y2 N5 Si9 -61.81(11)
Si11 Y2 N5 Si9 -171.60(9)
Si7 Y2 N5 Si9 52.45(10)
Si6 Y2 N5 Si9 -87.84(11)
Y1 Y2 N5 Si9 -17.57(11)
N6 Y2 N5 Si10 -11.96(16)
N4 Y2 N5 Si10 -140.95(12)
N3 Y2 N5 Si10 130.36(13)
Si11 Y2 N5 Si10 20.57(14)
Si7 Y2 N5 Si10 -115.39(13)
Si6 Y2 N5 Si10 104.32(13)
Si9 Y2 N5 Si10 -167.8(2)
Y1 Y2 N5 Si10 174.60(12)
C21 Si11 N6 Si12 -73.01(18)
C22 Si11 N6 Si12 53.99(19)
Y2 Si11 N6 Si12 177.74(19)
C21 Si11 N6 Y2 109.25(12)
C22 Si11 N6 Y2 -123.75(12)
C24 Si12 N6 Si11 -83.2(2)
C23 Si12 N6 Si11 39.8(2)
C24 Si12 N6 Y2 93.7(2)
C23 Si12 N6 Y2 -143.29(17)
N5 Y2 N6 Si11 80.87(10)
N4 Y2 N6 Si11 -143.82(8)
N3 Y2 N6 Si11 -47.23(13)
Si7 Y2 N6 Si11 -177.42(8)
Si6 Y2 N6 Si11 -53.23(9)
Si9 Y2 N6 Si11 97.72(9)
Y1 Y2 N6 Si11 -109.98(9)
N5 Y2 N6 Si12 -96.53(15)
N4 Y2 N6 Si12 38.78(16)
N3 Y2 N6 Si12 135.36(13)
Si11 Y2 N6 Si12 -177.4(2)
Si7 Y2 N6 Si12 5.17(15)
Si6 Y2 N6 Si12 129.37(14)
Si9 Y2 N6 Si12 -79.68(16)
Y1 Y2 N6 Si12 72.62(18)
